data_4079628
loop_
_publ_author_name
'Mei, Liang-yong'
'Wei, Yin'
'Xu, Qin'
'Shi, Min'

_publ_section_title
;
 Palladium-Catalyzed Asymmetric Formal [3+2] Cycloaddition of Vinyl
 Cyclopropanes and \b,\g-Unsaturated \a-Keto Esters: An Effective Route to
 Highly Functionalized Cyclopentanes
;
_journal_issue 21
_journal_name_full Organometallics
_journal_page_first 7591
_journal_paper_doi 10.1021/om300896z
_journal_volume 31
_journal_year 2012
_chemical_absolute_configuration ad
_chemical_formula_sum 'C19 H18 N2 O3'
_chemical_formula_weight 322.35
_chemical_name_systematic
; 
 ? 
;
_space_group_IT_number 4
_symmetry_cell_setting monoclinic
_symmetry_space_group_name_Hall 'P 2yb'
_symmetry_space_group_name_H-M 'P 1 21 1'
_atom_sites_solution_hydrogens geom
_atom_sites_solution_primary direct
_atom_sites_solution_secondary difmap
_audit_creation_method SHELXL-97
_cell_angle_alpha 90.00
_cell_angle_beta 92.474(3)
_cell_angle_gamma 90.00
_cell_formula_units_Z 2
_cell_length_a 9.2083(5)
_cell_length_b 6.8855(4)
_cell_length_c 13.8057(7)
_cell_measurement_reflns_used 7470
_cell_measurement_temperature 173(2)
_cell_measurement_theta_max 65.62
_cell_measurement_theta_min 4.81
_cell_volume 874.52(8)
_computing_cell_refinement 'Bruker SAINT'
_computing_data_collection 'Bruker APEX2'
_computing_data_reduction 'Bruker SAINT'
_computing_molecular_graphics 'Bruker SHELXTL'
_computing_publication_material 'Bruker SHELXTL'
_computing_structure_refinement 'SHELXL-97 (Sheldrick, 2008)'
_computing_structure_solution 'SHELXS-97 (Sheldrick, 2008)'
_diffrn_ambient_temperature 173(2)
_diffrn_measured_fraction_theta_full 0.967
_diffrn_measured_fraction_theta_max 0.967
_diffrn_measurement_device_type 'Bruker APEX-II CCD'
_diffrn_measurement_method '\f and \w scans'
_diffrn_radiation_monochromator graphite
_diffrn_radiation_source 'fine-focus sealed tube'
_diffrn_radiation_type CuK\a
_diffrn_radiation_wavelength 1.54178
_diffrn_reflns_av_R_equivalents 0.0423
_diffrn_reflns_av_sigmaI/netI 0.0333
_diffrn_reflns_limit_h_max 10
_diffrn_reflns_limit_h_min -10
_diffrn_reflns_limit_k_max 8
_diffrn_reflns_limit_k_min -8
_diffrn_reflns_limit_l_max 12
_diffrn_reflns_limit_l_min -15
_diffrn_reflns_number 11039
_diffrn_reflns_theta_full 66.05
_diffrn_reflns_theta_max 66.05
_diffrn_reflns_theta_min 3.20
_exptl_absorpt_coefficient_mu 0.681
_exptl_absorpt_correction_T_max 0.9667
_exptl_absorpt_correction_T_min 0.8758
_exptl_absorpt_correction_type multi-scan
_exptl_absorpt_process_details sadabs
_exptl_crystal_colour colourless
_exptl_crystal_density_diffrn 1.224
_exptl_crystal_density_method 'not measured'
_exptl_crystal_description prism
_exptl_crystal_F_000 340
_exptl_crystal_size_max 0.20
_exptl_crystal_size_mid 0.10
_exptl_crystal_size_min 0.05
_refine_diff_density_max 0.181
_refine_diff_density_min -0.194
_refine_diff_density_rms 0.035
_refine_ls_abs_structure_details 'Flack H D (1983), Acta Cryst. A39, 876-881'
_refine_ls_abs_structure_Flack 0.06(19)
_refine_ls_extinction_method none
_refine_ls_goodness_of_fit_ref 1.027
_refine_ls_hydrogen_treatment constr
_refine_ls_matrix_type full
_refine_ls_number_parameters 218
_refine_ls_number_reflns 2870
_refine_ls_number_restraints 1
_refine_ls_restrained_S_all 1.027
_refine_ls_R_factor_all 0.0340
_refine_ls_R_factor_gt 0.0332
_refine_ls_shift/su_max 0.001
_refine_ls_shift/su_mean 0.000
_refine_ls_structure_factor_coef Fsqd
_refine_ls_weighting_details 'calc w=1/[\s^2^(Fo^2^)+(0.0653P)^2^+0.0909P] where P=(Fo^2^+2Fc^2^)/3'
_refine_ls_weighting_scheme calc
_refine_ls_wR_factor_gt 0.0931
_refine_ls_wR_factor_ref 0.0944
_reflns_number_gt 2798
_reflns_number_total 2870
_reflns_threshold_expression >2sigma(I)
_cod_data_source_file om300896z_si_003.cif
_cod_data_source_block cu_dm12190_0m
_cod_depositor_comments
;
The following automatic conversions were performed:

'_symmetry_cell_setting' value 'Monoclinic' changed to 'monoclinic'
according to /home/saulius/struct/CIF-dictionaries/cif_core.dic
dictionary named 'cif_core.dic' version 2.4.2 from 2011-04-26.

Automatic conversion script
Id: cif_fix_values 1891 2012-01-12 08:04:46Z andrius 
;
_cod_original_sg_symbol_H-M P2(1)
_cod_database_code 4079628

loop_
_symmetry_equiv_pos_as_xyz
'x, y, z'
'-x, y+1/2, -z'

loop_
_atom_site_label
_atom_site_type_symbol
_atom_site_fract_x
_atom_site_fract_y
_atom_site_fract_z
_atom_site_U_iso_or_equiv
_atom_site_adp_type
_atom_site_occupancy
_atom_site_symmetry_multiplicity
_atom_site_calc_flag
_atom_site_refinement_flags
N1 N 1.02799(16) 0.0917(2) 0.35251(11) 0.0400(3) Uani 1 1 d .
N2 N 1.17289(16) 0.6446(2) 0.42498(12) 0.0424(4) Uani 1 1 d .
O1 O 0.64998(13) 0.65873(19) 0.13788(9) 0.0423(3) Uani 1 1 d .
O2 O 0.70981(12) 1.10597(18) 0.24356(10) 0.0444(3) Uani 1 1 d .
O3 O 0.51505(12) 0.99872(19) 0.15660(10) 0.0437(3) Uani 1 1 d .
C1 C 0.94621(16) 0.4559(2) 0.35333(11) 0.0277(3) Uani 1 1 d .
C2 C 0.81098(16) 0.4960(2) 0.41255(11) 0.0316(3) Uani 1 1 d .
H2A H 0.7348 0.3972 0.3986 0.038 Uiso 1 1 calc R
H2B H 0.8366 0.4952 0.4829 0.038 Uiso 1 1 calc R
C3 C 0.75880(16) 0.6991(2) 0.37919(11) 0.0284(3) Uani 1 1 d .
H3 H 0.8075 0.7990 0.4220 0.034 Uiso 1 1 calc R
C4 C 0.81679(15) 0.7201(2) 0.27327(11) 0.0251(3) Uani 1 1 d .
H4 H 0.8901 0.8272 0.2737 0.030 Uiso 1 1 calc R
C5 C 0.89365(15) 0.5292(2) 0.25008(10) 0.0256(3) Uani 1 1 d .
H5 H 0.8174 0.4366 0.2249 0.031 Uiso 1 1 calc R
C6 C 0.69740(15) 0.7678(2) 0.19895(11) 0.0283(3) Uani 1 1 d .
C7 C 0.64110(16) 0.9790(2) 0.20380(11) 0.0299(3) Uani 1 1 d .
C8 C 0.4520(2) 1.1945(3) 0.15480(17) 0.0551(5) Uani 1 1 d .
H8A H 0.3834 1.2073 0.0979 0.066 Uiso 1 1 calc R
H8B H 0.5301 1.2917 0.1484 0.066 Uiso 1 1 calc R
C9 C 0.3737(3) 1.2328(4) 0.2454(2) 0.0709(7) Uani 1 1 d .
H9A H 0.3009 1.1312 0.2541 0.106 Uiso 1 1 calc R
H9B H 0.3254 1.3595 0.2405 0.106 Uiso 1 1 calc R
H9C H 0.4434 1.2330 0.3011 0.106 Uiso 1 1 calc R
C10 C 0.59646(17) 0.7190(3) 0.38583(12) 0.0349(4) Uani 1 1 d .
H10 H 0.5360 0.6263 0.3529 0.042 Uiso 1 1 calc R
C11 C 0.5341(2) 0.8567(3) 0.43440(16) 0.0519(5) Uani 1 1 d .
H11A H 0.5918 0.9515 0.4681 0.062 Uiso 1 1 calc R
H11B H 0.4311 0.8620 0.4360 0.062 Uiso 1 1 calc R
C12 C 0.98936(16) 0.2491(2) 0.35274(11) 0.0303(3) Uani 1 1 d .
C13 C 1.07377(16) 0.5651(2) 0.39306(11) 0.0305(3) Uani 1 1 d .
C14 C 1.00952(15) 0.5383(2) 0.17582(11) 0.0268(3) Uani 1 1 d .
C15 C 1.11298(17) 0.6858(3) 0.17536(12) 0.0335(3) Uani 1 1 d .
H15 H 1.1105 0.7875 0.2218 0.040 Uiso 1 1 calc R
C16 C 1.21968(18) 0.6847(3) 0.10736(13) 0.0424(4) Uani 1 1 d .
H16 H 1.2902 0.7855 0.1073 0.051 Uiso 1 1 calc R
C17 C 1.2233(2) 0.5374(3) 0.03990(13) 0.0465(5) Uani 1 1 d .
H17 H 1.2974 0.5361 -0.0059 0.056 Uiso 1 1 calc R
C18 C 1.1205(2) 0.3923(3) 0.03846(13) 0.0462(5) Uani 1 1 d .
H18 H 1.1223 0.2922 -0.0089 0.055 Uiso 1 1 calc R
C19 C 1.01398(17) 0.3932(3) 0.10685(12) 0.0363(4) Uani 1 1 d .
H19 H 0.9433 0.2926 0.1062 0.044 Uiso 1 1 calc R

loop_
_atom_site_aniso_label
_atom_site_aniso_U_11
_atom_site_aniso_U_22
_atom_site_aniso_U_33
_atom_site_aniso_U_23
_atom_site_aniso_U_13
_atom_site_aniso_U_12
N1 0.0436(8) 0.0253(8) 0.0501(9) 0.0004(6) -0.0091(6) 0.0033(6)
N2 0.0406(7) 0.0368(8) 0.0489(9) -0.0081(7) -0.0094(6) -0.0011(7)
O1 0.0452(6) 0.0368(7) 0.0436(7) -0.0052(5) -0.0119(5) 0.0062(5)
O2 0.0341(6) 0.0253(6) 0.0727(9) 0.0007(6) -0.0088(5) 0.0013(5)
O3 0.0326(6) 0.0353(7) 0.0621(8) -0.0003(6) -0.0117(5) 0.0089(5)
C1 0.0315(7) 0.0215(7) 0.0297(8) 0.0003(6) -0.0016(6) 0.0009(6)
C2 0.0335(8) 0.0312(8) 0.0302(8) 0.0033(7) 0.0018(6) 0.0008(7)
C3 0.0299(7) 0.0251(8) 0.0302(8) -0.0020(6) 0.0027(5) -0.0016(6)
C4 0.0233(6) 0.0203(7) 0.0316(8) -0.0002(5) 0.0010(5) -0.0012(6)
C5 0.0251(6) 0.0213(7) 0.0300(8) -0.0016(6) -0.0026(5) -0.0006(5)
C6 0.0261(7) 0.0269(8) 0.0321(8) 0.0011(6) 0.0021(5) -0.0005(6)
C7 0.0260(7) 0.0263(8) 0.0375(8) 0.0049(7) 0.0015(6) 0.0016(6)
C8 0.0437(10) 0.0403(11) 0.0800(15) 0.0023(10) -0.0132(9) 0.0177(9)
C9 0.0548(12) 0.0548(14) 0.104(2) -0.0001(14) 0.0093(12) 0.0241(12)
C10 0.0308(7) 0.0331(9) 0.0412(9) 0.0060(7) 0.0059(6) 0.0005(6)
C11 0.0415(10) 0.0523(12) 0.0635(12) -0.0042(10) 0.0188(9) 0.0057(9)
C12 0.0294(7) 0.0274(9) 0.0336(8) 0.0026(6) -0.0043(6) -0.0011(6)
C13 0.0343(8) 0.0252(8) 0.0315(8) -0.0013(6) -0.0027(6) 0.0045(7)
C14 0.0262(7) 0.0268(8) 0.0271(7) 0.0016(6) -0.0029(5) 0.0047(6)
C15 0.0307(7) 0.0316(9) 0.0382(9) -0.0018(7) 0.0028(6) -0.0002(6)
C16 0.0326(8) 0.0479(11) 0.0471(10) 0.0064(8) 0.0055(7) -0.0002(7)
C17 0.0373(8) 0.0662(13) 0.0365(10) 0.0031(9) 0.0078(7) 0.0114(9)
C18 0.0451(9) 0.0600(13) 0.0334(10) -0.0138(8) 0.0000(7) 0.0117(9)
C19 0.0343(8) 0.0374(9) 0.0367(9) -0.0083(7) -0.0039(6) 0.0026(7)

loop_
_atom_type_symbol
_atom_type_description
_atom_type_scat_dispersion_real
_atom_type_scat_dispersion_imag
_atom_type_scat_source
C C 0.0181 0.0091 'International Tables Vol C Tables 4.2.6.8 and 6.1.1.4'
H H 0.0000 0.0000 'International Tables Vol C Tables 4.2.6.8 and 6.1.1.4'
N N 0.0311 0.0180 'International Tables Vol C Tables 4.2.6.8 and 6.1.1.4'
O O 0.0492 0.0322 'International Tables Vol C Tables 4.2.6.8 and 6.1.1.4'

loop_
_geom_angle_atom_site_label_1
_geom_angle_atom_site_label_2
_geom_angle_atom_site_label_3
_geom_angle
C7 O3 C8 116.36(14)
C12 C1 C13 106.39(12)
C12 C1 C2 113.46(13)
C13 C1 C2 111.01(13)
C12 C1 C5 112.16(13)
C13 C1 C5 112.46(13)
C2 C1 C5 101.51(11)
C3 C2 C1 104.58(12)
C3 C2 H2A 110.8
C1 C2 H2A 110.8
C3 C2 H2B 110.8
C1 C2 H2B 110.8
H2A C2 H2B 108.9
C10 C3 C2 111.17(13)
C10 C3 C4 114.98(12)
C2 C3 C4 104.20(12)
C10 C3 H3 108.8
C2 C3 H3 108.8
C4 C3 H3 108.8
C6 C4 C5 111.98(12)
C6 C4 C3 112.52(11)
C5 C4 C3 106.94(12)
C6 C4 H4 108.4
C5 C4 H4 108.4
C3 C4 H4 108.4
C14 C5 C4 116.85(12)
C14 C5 C1 115.48(11)
C4 C5 C1 102.30(12)
C14 C5 H5 107.2
C4 C5 H5 107.2
C1 C5 H5 107.2
O1 C6 C4 125.17(14)
O1 C6 C7 120.49(13)
C4 C6 C7 114.29(13)
O2 C7 O3 126.15(15)
O2 C7 C6 122.31(13)
O3 C7 C6 111.49(13)
O3 C8 C9 110.69(19)
O3 C8 H8A 109.5
C9 C8 H8A 109.5
O3 C8 H8B 109.5
C9 C8 H8B 109.5
H8A C8 H8B 108.1
C8 C9 H9A 109.5
C8 C9 H9B 109.5
H9A C9 H9B 109.5
C8 C9 H9C 109.5
H9A C9 H9C 109.5
H9B C9 H9C 109.5
C11 C10 C3 123.74(17)
C11 C10 H10 118.1
C3 C10 H10 118.1
C10 C11 H11A 120.0
C10 C11 H11B 120.0
H11A C11 H11B 120.0
N1 C12 C1 177.42(16)
N2 C13 C1 178.13(17)
C19 C14 C15 118.90(14)
C19 C14 C5 118.68(14)
C15 C14 C5 122.41(13)
C16 C15 C14 120.24(16)
C16 C15 H15 119.9
C14 C15 H15 119.9
C17 C16 C15 119.97(18)
C17 C16 H16 120.0
C15 C16 H16 120.0
C18 C17 C16 120.48(16)
C18 C17 H17 119.8
C16 C17 H17 119.8
C17 C18 C19 119.46(17)
C17 C18 H18 120.3
C19 C18 H18 120.3
C14 C19 C18 120.93(17)
C14 C19 H19 119.5
C18 C19 H19 119.5

loop_
_geom_bond_atom_site_label_1
_geom_bond_atom_site_label_2
_geom_bond_distance
N1 C12 1.140(2)
N2 C13 1.137(2)
O1 C6 1.197(2)
O2 C7 1.198(2)
O3 C7 1.3134(19)
O3 C8 1.467(2)
C1 C12 1.479(2)
C1 C13 1.480(2)
C1 C2 1.544(2)
C1 C5 1.569(2)
C2 C3 1.543(2)
C2 H2A 0.9900
C2 H2B 0.9900
C3 C10 1.508(2)
C3 C4 1.585(2)
C3 H3 1.0000
C4 C6 1.507(2)
C4 C5 1.533(2)
C4 H4 1.0000
C5 C14 1.512(2)
C5 H5 1.0000
C6 C7 1.547(2)
C8 C9 1.494(4)
C8 H8A 0.9900
C8 H8B 0.9900
C9 H9A 0.9800
C9 H9B 0.9800
C9 H9C 0.9800
C10 C11 1.308(3)
C10 H10 0.9500
C11 H11A 0.9500
C11 H11B 0.9500
C14 C19 1.382(2)
C14 C15 1.393(2)
C15 C16 1.388(2)
C15 H15 0.9500
C16 C17 1.378(3)
C16 H16 0.9500
C17 C18 1.376(3)
C17 H17 0.9500
C18 C19 1.391(3)
C18 H18 0.9500
C19 H19 0.9500

loop_
_geom_torsion_atom_site_label_1
_geom_torsion_atom_site_label_2
_geom_torsion_atom_site_label_3
_geom_torsion_atom_site_label_4
_geom_torsion
C12 C1 C2 C3 -163.58(12)
C13 C1 C2 C3 76.68(16)
C5 C1 C2 C3 -43.05(14)
C1 C2 C3 C10 150.06(13)
C1 C2 C3 C4 25.66(15)
C10 C3 C4 C6 3.21(19)
C2 C3 C4 C6 125.13(13)
C10 C3 C4 C5 -120.15(14)
C2 C3 C4 C5 1.78(14)
C6 C4 C5 C14 81.37(15)
C3 C4 C5 C14 -154.94(12)
C6 C4 C5 C1 -151.49(12)
C3 C4 C5 C1 -27.80(14)
C12 C1 C5 C14 -67.22(17)
C13 C1 C5 C14 52.66(17)
C2 C1 C5 C14 171.34(13)
C12 C1 C5 C4 164.77(12)
C13 C1 C5 C4 -75.36(14)
C2 C1 C5 C4 43.33(13)
C5 C4 C6 O1 11.6(2)
C3 C4 C6 O1 -108.91(17)
C5 C4 C6 C7 -165.96(12)
C3 C4 C6 C7 73.54(16)
C8 O3 C7 O2 -1.5(3)
C8 O3 C7 C6 -178.98(15)
O1 C6 C7 O2 -158.62(16)
C4 C6 C7 O2 19.1(2)
O1 C6 C7 O3 19.0(2)
C4 C6 C7 O3 -163.35(13)
C7 O3 C8 C9 -82.7(2)
C2 C3 C10 C11 124.69(19)
C4 C3 C10 C11 -117.24(19)
C13 C1 C12 N1 -19(4)
C2 C1 C12 N1 -142(4)
C5 C1 C12 N1 104(4)
C12 C1 C13 N2 -28(6)
C2 C1 C13 N2 95(6)
C5 C1 C13 N2 -152(6)
C4 C5 C14 C19 -137.24(14)
C1 C5 C14 C19 102.38(16)
C4 C5 C14 C15 43.74(19)
C1 C5 C14 C15 -76.64(18)
C19 C14 C15 C16 -0.9(2)
C5 C14 C15 C16 178.16(15)
C14 C15 C16 C17 0.1(3)
C15 C16 C17 C18 0.9(3)
C16 C17 C18 C19 -1.1(3)
C15 C14 C19 C18 0.6(2)
C5 C14 C19 C18 -178.42(15)
C17 C18 C19 C14 0.4(3)
